data_4128801
loop_
_publ_author_name
'Nakanishi, Takumi'
'Hori, Yuta'
'Sato, Hiroyasu'
'Wu, Shu-Qi'
'Okazawa, Atsushi'
'Kojima, Norimichi'
'Yamamoto, Takashi'
'Einaga, Yasuaki'
'Hayami, Shinya'
'Horie, Yusuke'
'Okajima, Hajime'
'Sakamoto, Akira'
'Shiota, Yoshihito'
'Yoshizawa, Kazunari'
'Sato, Osamu'

_publ_section_title
;
 Observation of Proton Transfer Coupled Spin Transition and Trapping of
 Photoinduced Metastable Proton Transfer State in an Fe(II) Complex.
;
_journal_issue 36
_journal_name_full 'Journal of the American Chemical Society'
_journal_page_first 14384
_journal_page_last 14393
_journal_paper_doi 10.1021/jacs.9b07204
_journal_volume 141
_journal_year 2019
_chemical_formula_moiety 'C38 H32 Fe N8 O4, 2(Cl O4)'
_chemical_formula_sum 'C38 H32 Cl2 Fe N8 O12'
_chemical_formula_weight 919.46
_space_group_crystal_system monoclinic
_space_group_IT_number 14
_space_group_name_Hall '-P 2yn'
_space_group_name_H-M_alt 'P 1 21/n 1'
_atom_sites_solution_hydrogens mixed
_atom_sites_solution_primary dual
_audit_creation_date 2018-05-29
_audit_creation_method
;
Olex2 1.2
(compiled 2018.05.18 svn.r3508 for OlexSys, GUI svn.r5497)
;
_cell_angle_alpha 90
_cell_angle_beta 118.081(7)
_cell_angle_gamma 90
_cell_formula_units_Z 4
_cell_length_a 16.5756(9)
_cell_length_b 15.8984(7)
_cell_length_c 17.2953(10)
_cell_measurement_reflns_used 11271
_cell_measurement_temperature 300.15
_cell_measurement_theta_max 29.0910
_cell_measurement_theta_min 2.3320
_cell_volume 4021.2(4)
_computing_cell_refinement 'CrysAlisPro 1.171.39.46b (Rigaku OD, 2018)'
_computing_data_collection 'CrysAlisPro 1.171.39.46b (Rigaku OD, 2018)'
_computing_data_reduction 'CrysAlisPro 1.171.39.46b (Rigaku OD, 2018)'
_computing_molecular_graphics 'Olex2 (Dolomanov et al., 2009)'
_computing_publication_material 'Olex2 (Dolomanov et al., 2009)'
_computing_structure_refinement 'ShelXL (Sheldrick, 2015)'
_computing_structure_solution 'ShelXT (Sheldrick, 2015)'
_diffrn_ambient_temperature 300.15
_diffrn_detector 'Rigaku HyPix-6000 area detector'
_diffrn_detector_area_resol_mean 10.0
_diffrn_detector_type 'HPC area detector'
_diffrn_measured_fraction_theta_full 0.999
_diffrn_measured_fraction_theta_max 0.868
_diffrn_measurement_details
;
List of Runs (angles in degrees, time in seconds):

  # Type    Start    End  Width  t~exp~   \w     \q     \k     \f   Frames
--------------------------------------------------------------------------
  1  \w    -39.00  78.00   0.50    8.54    --  -11.00  57.00-120.00  234
  2  \w    -38.00  71.00   0.50    8.54    --  -11.00  57.00 -60.00  218
  3  \w     40.00  72.00   0.50    8.54    --   11.80  57.00  30.00   64
  4  \w    -33.00  14.00   0.50    8.54    --   11.80 -82.00 -90.00   94
;
_diffrn_measurement_device 'four-circle diffractometer'
_diffrn_measurement_device_type 'Rigaku XtaLAB Synergy-R'
_diffrn_measurement_method '\w scans'
_diffrn_orient_matrix_type 'CrysAlisPro convention (1999,Acta A55,543-557)'
_diffrn_orient_matrix_UB_11 0.0238138000
_diffrn_orient_matrix_UB_12 -0.0025937000
_diffrn_orient_matrix_UB_13 -0.0249236000
_diffrn_orient_matrix_UB_21 -0.0182610000
_diffrn_orient_matrix_UB_22 0.0395271000
_diffrn_orient_matrix_UB_23 -0.0193873000
_diffrn_orient_matrix_UB_31 0.0380784000
_diffrn_orient_matrix_UB_32 0.0204386000
_diffrn_orient_matrix_UB_33 0.0342047000
_diffrn_radiation_monochromator 'multi-layer mirror optics'
_diffrn_radiation_probe x-ray
_diffrn_radiation_type MoK\a
_diffrn_radiation_wavelength 0.71073
_diffrn_reflns_av_R_equivalents 0.0232
_diffrn_reflns_av_unetI/netI 0.0294
_diffrn_reflns_Laue_measured_fraction_full 0.999
_diffrn_reflns_Laue_measured_fraction_max 0.868
_diffrn_reflns_limit_h_max 23
_diffrn_reflns_limit_h_min -21
_diffrn_reflns_limit_k_max 17
_diffrn_reflns_limit_k_min -22
_diffrn_reflns_limit_l_max 24
_diffrn_reflns_limit_l_min -21
_diffrn_reflns_number 35853
_diffrn_reflns_point_group_measured_fraction_full 0.999
_diffrn_reflns_point_group_measured_fraction_max 0.868
_diffrn_reflns_theta_full 26.000
_diffrn_reflns_theta_max 30.681
_diffrn_reflns_theta_min 2.339
_diffrn_source 'rotating anode X-ray generator'
_diffrn_source_type PhotonJet-R
_exptl_absorpt_coefficient_mu 0.582
_exptl_absorpt_correction_T_max 1.00000
_exptl_absorpt_correction_T_min 0.55949
_exptl_absorpt_correction_type multi-scan
_exptl_absorpt_process_details
;
CrysAlisPro 1.171.39.46b (Rigaku Oxford Diffraction, 2018)
Empirical absorption correction using spherical harmonics,
 implemented in SCALE3 ABSPACK scaling algorithm.
;
_exptl_crystal_colour green
_exptl_crystal_colour_primary green
_exptl_crystal_density_diffrn 1.519
_exptl_crystal_description plate
_exptl_crystal_F_000 1888
_exptl_crystal_size_max 0.866
_exptl_crystal_size_mid 0.135
_exptl_crystal_size_min 0.043
_refine_diff_density_max 0.330
_refine_diff_density_min -0.378
_refine_diff_density_rms 0.042
_refine_ls_extinction_method none
_refine_ls_goodness_of_fit_ref 1.055
_refine_ls_hydrogen_treatment mixed
_refine_ls_matrix_type full
_refine_ls_number_parameters 634
_refine_ls_number_reflns 10813
_refine_ls_number_restraints 8
_refine_ls_restrained_S_all 1.058
_refine_ls_R_factor_all 0.0733
_refine_ls_R_factor_gt 0.0445
_refine_ls_shift/su_max 0.002
_refine_ls_shift/su_mean 0.000
_refine_ls_structure_factor_coef Fsqd
_refine_ls_weighting_details 'w=1/[\s^2^(Fo^2^)+(0.0624P)^2^+0.6207P] where P=(Fo^2^+2Fc^2^)/3'
_refine_ls_weighting_scheme calc
_refine_ls_wR_factor_gt 0.1173
_refine_ls_wR_factor_ref 0.1289
_reflns_Friedel_coverage 0.000
_reflns_number_gt 7262
_reflns_number_total 10813
_reflns_threshold_expression 'I > 2\s(I)'
_cod_data_source_file ja9b07204_si_006.cif
_cod_data_source_block '[1OMe](ClO)_300K'
_cod_database_code 4128801
_shelx_shelxl_version_number 2018/3
_chemical_oxdiff_formula 'C38 H32 Cl2 Fe N8 O12'
_shelx_space_group_comment
;
The symmetry employed for this shelxl refinement is uniquely defined
by the following loop, which should always be used as a source of
symmetry information in preference to the above space-group names.
They are only intended as comments.
;
_reflns_odcompleteness_completeness 99.82
_reflns_odcompleteness_iscentric 1
_reflns_odcompleteness_theta 27.42
_olex2_refinement_description
;
1. Fixed Uiso
 At 1.2 times of:
  All C(H) groups
 At 1.5 times of:
  All C(H,H,H) groups
2. Restrained distances
 Cl2-O8 \\sim Cl2-O9
 with sigma of 0.02
 Cl2-O7 \\sim Cl2-O10
 with sigma of 0.02
 Cl2-O11 \\sim Cl2-O6
 with sigma of 0.02
 Cl2-O5 \\sim Cl2-O12
 with sigma of 0.02
 Cl1-O14 \\sim Cl1-O13
 with sigma of 0.02
 Cl1-O18 \\sim Cl1-O17
 with sigma of 0.02
 Cl1-O19 \\sim Cl1-O16
 with sigma of 0.02
 Cl1-O15 \\sim Cl1-O20
 with sigma of 0.02
3. Others
 Sof(O6)=Sof(O9)=Sof(O12)=Sof(O10)=1-FVAR(1)
 Sof(O8)=Sof(O7)=Sof(O11)=Sof(O5)=FVAR(1)
 Sof(O14)=Sof(O17)=Sof(O20)=Sof(O16)=1-FVAR(2)
 Sof(O18)=Sof(O19)=Sof(O15)=Sof(O13)=FVAR(2)
4.a Aromatic/amide H refined with riding coordinates:
 C32(H18), C14(H37), C1(H30), C35(H15), C19(H5), C2(H29), C22(H0AA), C4(H27),
 C15(H36), C33(H17), C3(H28), C17(H34), C34(H16), C20(H4), C16(H35), C21(H3A),
 C29(H11), C28(H10), C26(H8), C8(H21), C11(H24), C27(H9), C10(H23), C9(H22)
4.b Idealised Me refined as rotating group:
 C38(H19A,H19B,H19C), C37(H38A,H38B,H38C)
;
_olex2_submission_special_instructions 'No special instructions were received'
_oxdiff_exptl_absorpt_empirical_details
;
Empirical correction (ABSPACK) includes:
- Absorption correction using spherical harmonics
- Frame scaling
;
_oxdiff_exptl_absorpt_empirical_full_max 1.494
_oxdiff_exptl_absorpt_empirical_full_min 0.466

loop_
_space_group_symop_operation_xyz
'x, y, z'
'-x+1/2, y+1/2, -z+1/2'
'-x, -y, -z'
'x-1/2, -y-1/2, z-1/2'

loop_
_atom_site_label
_atom_site_type_symbol
_atom_site_fract_x
_atom_site_fract_y
_atom_site_fract_z
_atom_site_U_iso_or_equiv
_atom_site_adp_type
_atom_site_occupancy
_atom_site_site_symmetry_order
_atom_site_calc_flag
_atom_site_refinement_flags_posn
_atom_site_refinement_flags_occupancy
_atom_site_disorder_assembly
_atom_site_disorder_group
Fe1 Fe 0.75892(2) 0.31315(2) 0.59575(2) 0.04374(9) Uani 1 1 d . . . .
Cl1 Cl 1.00088(6) 0.34348(6) 0.15599(5) 0.0963(2) Uani 1 1 d D . . .
Cl2 Cl 1.06506(7) 0.13081(6) 0.65042(8) 0.1192(3) Uani 1 1 d D . . .
O2 O 0.62555(8) 0.34867(9) 0.50921(8) 0.0522(3) Uani 1 1 d . . . .
O1 O 0.82920(9) 0.42356(8) 0.59396(9) 0.0549(3) Uani 1 1 d . . . .
N6 N 0.69773(9) 0.34934(9) 0.67402(9) 0.0442(3) Uani 1 1 d . . . .
O4 O 0.44318(9) 0.42397(10) 0.59557(10) 0.0645(4) Uani 1 1 d . . . .
N7 N 0.60797(10) 0.37171(10) 0.62809(10) 0.0470(4) Uani 1 1 d . . . .
N2 N 0.79570(11) 0.29630(10) 0.49616(11) 0.0510(4) Uani 1 1 d . . . .
N3 N 0.82976(12) 0.36615(11) 0.47603(14) 0.0548(4) Uani 1 1 d . . . .
N5 N 0.85941(10) 0.29473(11) 0.72649(11) 0.0549(4) Uani 1 1 d . . . .
N1 N 0.74050(10) 0.18110(10) 0.56302(11) 0.0540(4) Uani 1 1 d . . . .
C30 C 0.57426(11) 0.37040(11) 0.54073(11) 0.0441(4) Uani 1 1 d . . . .
O3 O 0.84693(13) 0.47787(12) 0.37221(11) 0.0822(5) Uani 1 1 d . . . .
N8 N 0.64171(12) 0.41901(12) 0.79651(11) 0.0637(5) Uani 1 1 d . . . .
C24 C 0.74160(13) 0.34244(11) 0.75857(11) 0.0476(4) Uani 1 1 d . . . .
C31 C 0.47853(12) 0.39335(11) 0.48170(12) 0.0480(4) Uani 1 1 d . . . .
C12 C 0.84470(12) 0.43178(12) 0.53062(13) 0.0487(4) Uani 1 1 d . . . .
N4 N 0.80936(16) 0.27196(15) 0.33922(14) 0.0828(6) Uani 1 1 d . . . .
C36 C 0.41390(12) 0.41535(12) 0.50845(14) 0.0540(5) Uani 1 1 d . . . .
C25 C 0.70366(14) 0.35670(13) 0.81937(13) 0.0566(5) Uani 1 1 d . . . .
C32 C 0.45161(14) 0.39080(12) 0.39193(13) 0.0568(5) Uani 1 1 d . . . .
H18 H 0.494624 0.377975 0.373517 0.068 Uiso 1 1 calc R . . .
C23 C 0.83927(13) 0.32104(11) 0.78950(12) 0.0513(5) Uani 1 1 d . . . .
C13 C 0.88003(12) 0.51215(12) 0.51629(14) 0.0527(5) Uani 1 1 d . . . .
C6 C 0.79152(12) 0.22347(12) 0.46061(13) 0.0529(4) Uani 1 1 d . . . .
C14 C 0.91290(14) 0.56888(13) 0.58622(16) 0.0636(5) Uani 1 1 d . . . .
H37 H 0.913045 0.553846 0.638248 0.076 Uiso 1 1 calc R . . .
C5 C 0.75113(13) 0.15798(13) 0.49312(14) 0.0552(5) Uani 1 1 d . . . .
C1 C 0.70055(14) 0.12715(14) 0.59450(16) 0.0654(6) Uani 1 1 d . . . .
H30 H 0.694361 0.142709 0.643275 0.078 Uiso 1 1 calc R . . .
C7 C 0.82155(14) 0.20757(15) 0.39378(15) 0.0629(5) Uani 1 1 d . . . .
C35 C 0.32379(14) 0.42890(14) 0.44532(17) 0.0703(6) Uani 1 1 d . . . .
H15 H 0.279842 0.441239 0.462657 0.084 Uiso 1 1 calc R . . .
C19 C 0.94635(14) 0.27784(16) 0.74772(16) 0.0716(6) Uani 1 1 d . . . .
H5 H 0.960141 0.259470 0.704236 0.086 Uiso 1 1 calc R . . .
C18 C 0.88050(14) 0.53507(14) 0.43862(16) 0.0625(5) Uani 1 1 d . . . .
C2 C 0.66841(16) 0.04941(16) 0.5568(2) 0.0821(8) Uani 1 1 d . . . .
H29 H 0.641068 0.013183 0.579795 0.099 Uiso 1 1 calc R . . .
C22 C 0.90732(16) 0.33227(13) 0.87558(14) 0.0690(6) Uani 1 1 d . . . .
H0AA H 0.893170 0.351185 0.918653 0.083 Uiso 1 1 calc R . . .
C4 C 0.71970(16) 0.08059(15) 0.45315(18) 0.0748(7) Uani 1 1 d . . . .
H27 H 0.727119 0.065205 0.404997 0.090 Uiso 1 1 calc R . . .
C15 C 0.94495(18) 0.64644(16) 0.5791(2) 0.0808(7) Uani 1 1 d . . . .
H36 H 0.967058 0.683619 0.626113 0.097 Uiso 1 1 calc R . . .
C33 C 0.36247(15) 0.40695(14) 0.33024(15) 0.0701(6) Uani 1 1 d . . . .
H17 H 0.345719 0.406095 0.270820 0.084 Uiso 1 1 calc R . . .
C3 C 0.67755(18) 0.02676(16) 0.4851(2) 0.0878(8) Uani 1 1 d . . . .
H28 H 0.655355 -0.024827 0.458017 0.105 Uiso 1 1 calc R . . .
C17 C 0.91235(18) 0.61484(17) 0.4322(2) 0.0799(7) Uani 1 1 d . . . .
H34 H 0.912011 0.631410 0.380434 0.096 Uiso 1 1 calc R . . .
C34 C 0.29893(16) 0.42425(15) 0.35751(17) 0.0763(7) Uani 1 1 d . . . .
H16 H 0.238252 0.432959 0.316180 0.092 Uiso 1 1 calc R . . .
C20 C 1.01650(16) 0.28684(18) 0.8324(2) 0.0850(8) Uani 1 1 d . . . .
H4 H 1.076391 0.274005 0.845749 0.102 Uiso 1 1 calc R . . .
C16 C 0.9442(2) 0.66873(17) 0.5027(2) 0.0884(8) Uani 1 1 d . . . .
H35 H 0.965758 0.721536 0.498145 0.106 Uiso 1 1 calc R . . .
C21 C 0.99688(17) 0.31441(16) 0.89515(19) 0.0870(9) Uani 1 1 d . . . .
H3A H 1.043664 0.321550 0.952081 0.104 Uiso 1 1 calc R . . .
C29 C 0.60839(18) 0.4369(2) 0.85110(18) 0.0860(8) Uani 1 1 d . . . .
H11 H 0.566432 0.480603 0.836486 0.103 Uiso 1 1 calc R . . .
C38 C 0.38397(18) 0.46485(18) 0.62318(18) 0.0809(7) Uani 1 1 d . . . .
H19A H 0.361243 0.516144 0.590836 0.121 Uiso 1 1 calc GR . . .
H19B H 0.417422 0.477325 0.684635 0.121 Uiso 1 1 calc GR . . .
H19C H 0.333597 0.428443 0.612572 0.121 Uiso 1 1 calc GR . . .
C28 C 0.6330(2) 0.3938(3) 0.9286(2) 0.0982(10) Uani 1 1 d . . . .
H10 H 0.608576 0.408579 0.965394 0.118 Uiso 1 1 calc R . . .
C26 C 0.7304(2) 0.30920(16) 0.89472(15) 0.0789(7) Uani 1 1 d . . . .
H8 H 0.771815 0.265175 0.908019 0.095 Uiso 1 1 calc R . . .
C8 C 0.86369(17) 0.13372(17) 0.39058(19) 0.0782(7) Uani 1 1 d . . . .
H21 H 0.874575 0.090723 0.430766 0.094 Uiso 1 1 calc R . . .
C11 C 0.8357(3) 0.2612(2) 0.2777(2) 0.1048(10) Uani 1 1 d . . . .
H24 H 0.826442 0.305264 0.239097 0.126 Uiso 1 1 calc R . . .
C27 C 0.6937(3) 0.3293(2) 0.94965(18) 0.1001(10) Uani 1 1 d . . . .
H9 H 0.710468 0.298742 1.000817 0.120 Uiso 1 1 calc R . . .
C10 C 0.8749(3) 0.1899(2) 0.2683(3) 0.1072(11) Uani 1 1 d . . . .
H23 H 0.891556 0.185020 0.224120 0.129 Uiso 1 1 calc R . . .
C9 C 0.8893(2) 0.1261(2) 0.3250(2) 0.1000(10) Uani 1 1 d . . . .
H22 H 0.916437 0.076595 0.320026 0.120 Uiso 1 1 calc R . . .
O14 O 0.9538(11) 0.3859(10) 0.1893(9) 0.150(6) Uani 0.408(9) 1 d D P A 2
C37 C 0.8378(3) 0.5005(2) 0.28792(19) 0.1103(11) Uani 1 1 d . . . .
H38A H 0.808090 0.455657 0.247064 0.165 Uiso 1 1 calc GR . . .
H38B H 0.897326 0.509943 0.292995 0.165 Uiso 1 1 calc GR . . .
H38C H 0.801993 0.550830 0.267455 0.165 Uiso 1 1 calc GR . . .
O8 O 1.0819(11) 0.1088(9) 0.7285(7) 0.199(6) Uani 0.573(7) 1 d D P B 1
O18 O 1.0519(9) 0.2819(7) 0.2168(5) 0.208(5) Uani 0.592(9) 1 d D P A 1
O7 O 0.9743(5) 0.1343(9) 0.6085(7) 0.237(6) Uani 0.573(7) 1 d D P B 1
O11 O 1.1201(9) 0.1033(9) 0.6205(9) 0.235(7) Uani 0.573(7) 1 d D P B 1
O19 O 0.9885(5) 0.3247(7) 0.0777(3) 0.173(4) Uani 0.592(9) 1 d D P A 1
O5 O 1.0951(4) 0.2206(3) 0.6851(5) 0.157(3) Uani 0.573(7) 1 d D P B 1
O15 O 1.0535(6) 0.4225(5) 0.1825(6) 0.200(4) Uani 0.592(9) 1 d D P A 1
H2 H 0.5805(15) 0.3834(14) 0.6528(15) 0.056(7) Uiso 1 1 d . . . .
H1 H 0.8307(16) 0.3667(15) 0.4322(17) 0.065(8) Uiso 1 1 d . . . .
O6 O 0.9963(7) 0.1904(6) 0.6020(5) 0.128(4) Uani 0.427(7) 1 d D P B 2
O9 O 1.0864(14) 0.0891(8) 0.7251(7) 0.163(7) Uani 0.427(7) 1 d D P B 2
O12 O 1.0176(8) 0.0523(5) 0.5818(5) 0.182(5) Uani 0.427(7) 1 d D P B 2
O10 O 1.1363(7) 0.1440(11) 0.6320(7) 0.190(8) Uani 0.427(7) 1 d D P B 2
O17 O 0.9982(6) 0.3955(7) 0.0865(6) 0.134(4) Uani 0.408(9) 1 d D P A 2
O13 O 0.9259(8) 0.3585(10) 0.1635(10) 0.208(7) Uani 0.592(9) 1 d D P A 1
O20 O 0.9387(9) 0.2729(7) 0.1028(10) 0.224(7) Uani 0.408(9) 1 d D P A 2
O16 O 1.0867(5) 0.3231(8) 0.2080(7) 0.147(4) Uani 0.408(9) 1 d D P A 2

loop_
_atom_site_aniso_label
_atom_site_aniso_U_11
_atom_site_aniso_U_22
_atom_site_aniso_U_33
_atom_site_aniso_U_23
_atom_site_aniso_U_13
_atom_site_aniso_U_12
Fe1 0.03742(14) 0.04805(15) 0.04008(15) -0.00035(11) 0.01356(10) 0.00117(10)
Cl1 0.0974(5) 0.1252(7) 0.0703(4) 0.0182(4) 0.0428(4) 0.0368(5)
Cl2 0.1152(7) 0.1138(7) 0.1418(8) 0.0593(6) 0.0716(6) 0.0210(5)
O2 0.0428(7) 0.0658(8) 0.0378(6) -0.0012(6) 0.0107(5) 0.0061(6)
O1 0.0645(8) 0.0499(7) 0.0521(8) -0.0035(6) 0.0289(7) -0.0047(6)
N6 0.0390(7) 0.0456(8) 0.0371(7) 0.0007(6) 0.0089(6) 0.0016(6)
O4 0.0532(8) 0.0710(9) 0.0664(9) 0.0026(8) 0.0258(7) 0.0124(7)
N7 0.0388(8) 0.0552(9) 0.0394(8) 0.0006(7) 0.0122(7) 0.0046(7)
N2 0.0470(8) 0.0487(9) 0.0569(9) -0.0038(7) 0.0241(7) 0.0018(7)
N3 0.0596(10) 0.0533(10) 0.0603(11) -0.0037(9) 0.0354(9) 0.0007(7)
N5 0.0406(8) 0.0564(9) 0.0519(9) 0.0030(8) 0.0089(7) 0.0009(7)
N1 0.0413(8) 0.0512(9) 0.0504(9) 0.0051(7) 0.0059(7) -0.0014(7)
C30 0.0398(9) 0.0415(9) 0.0403(9) -0.0001(7) 0.0101(7) -0.0011(7)
O3 0.1036(13) 0.0852(12) 0.0678(10) 0.0154(9) 0.0486(9) 0.0057(10)
N8 0.0591(10) 0.0793(12) 0.0534(10) -0.0050(9) 0.0272(8) -0.0016(9)
C24 0.0539(10) 0.0402(9) 0.0359(9) -0.0011(7) 0.0105(8) -0.0020(7)
C31 0.0410(9) 0.0387(9) 0.0481(10) 0.0007(8) 0.0076(8) -0.0003(7)
C12 0.0413(9) 0.0471(10) 0.0537(11) 0.0025(9) 0.0191(8) 0.0057(7)
N4 0.1038(16) 0.0837(15) 0.0688(13) -0.0079(12) 0.0470(12) 0.0127(12)
C36 0.0440(10) 0.0436(10) 0.0617(12) 0.0011(9) 0.0143(9) 0.0011(8)
C25 0.0658(12) 0.0556(11) 0.0399(10) -0.0044(9) 0.0178(9) -0.0131(10)
C32 0.0525(11) 0.0495(10) 0.0472(11) 0.0002(9) 0.0060(8) 0.0018(8)
C23 0.0514(10) 0.0383(9) 0.0412(10) 0.0003(8) 0.0027(8) -0.0011(7)
C13 0.0431(9) 0.0492(10) 0.0663(12) 0.0099(9) 0.0263(9) 0.0078(8)
C6 0.0417(9) 0.0523(11) 0.0544(11) -0.0074(9) 0.0140(8) 0.0049(8)
C14 0.0584(12) 0.0534(12) 0.0778(15) 0.0003(11) 0.0311(11) -0.0037(9)
C5 0.0411(9) 0.0504(10) 0.0584(12) -0.0050(9) 0.0106(8) 0.0037(8)
C1 0.0484(11) 0.0632(13) 0.0653(13) 0.0160(11) 0.0108(9) -0.0031(9)
C7 0.0532(11) 0.0663(13) 0.0634(13) -0.0152(11) 0.0227(10) 0.0045(10)
C35 0.0438(11) 0.0592(12) 0.0908(18) 0.0009(12) 0.0175(11) 0.0083(9)
C19 0.0425(11) 0.0791(15) 0.0750(15) 0.0094(13) 0.0127(10) 0.0043(10)
C18 0.0568(12) 0.0638(13) 0.0709(14) 0.0126(11) 0.0333(11) 0.0117(10)
C2 0.0617(14) 0.0569(13) 0.102(2) 0.0171(14) 0.0176(14) -0.0074(11)
C22 0.0679(13) 0.0508(11) 0.0485(11) -0.0034(9) -0.0055(10) 0.0042(10)
C4 0.0638(13) 0.0580(13) 0.0880(17) -0.0174(12) 0.0235(12) -0.0034(11)
C15 0.0794(16) 0.0613(14) 0.101(2) 0.0005(14) 0.0418(15) -0.0119(12)
C33 0.0619(13) 0.0573(12) 0.0529(12) 0.0012(10) -0.0045(10) 0.0032(10)
C3 0.0711(16) 0.0506(13) 0.118(2) -0.0095(14) 0.0248(15) -0.0089(11)
C17 0.0775(16) 0.0770(16) 0.099(2) 0.0314(16) 0.0533(15) 0.0116(13)
C34 0.0484(12) 0.0636(13) 0.0760(16) 0.0016(12) -0.0045(11) 0.0069(10)
C20 0.0437(12) 0.0800(16) 0.092(2) 0.0066(15) -0.0009(12) 0.0021(11)
C16 0.0855(18) 0.0612(15) 0.122(3) 0.0123(16) 0.0522(18) -0.0067(13)
C21 0.0598(14) 0.0658(15) 0.0734(17) -0.0031(13) -0.0199(12) -0.0001(11)
C29 0.0752(16) 0.117(2) 0.0748(17) -0.0198(16) 0.0426(13) -0.0115(15)
C38 0.0776(16) 0.0933(18) 0.0895(18) 0.0183(15) 0.0539(14) 0.0220(14)
C28 0.100(2) 0.140(3) 0.0697(18) -0.0254(19) 0.0524(16) -0.038(2)
C26 0.113(2) 0.0651(14) 0.0491(13) 0.0008(11) 0.0306(13) -0.0141(13)
C8 0.0685(14) 0.0750(16) 0.0909(18) -0.0187(13) 0.0372(13) 0.0087(12)
C11 0.153(3) 0.095(2) 0.090(2) -0.0154(17) 0.076(2) 0.001(2)
C27 0.139(3) 0.110(2) 0.0544(15) -0.0032(16) 0.0479(18) -0.044(2)
C10 0.134(3) 0.103(2) 0.120(3) -0.041(2) 0.089(2) -0.023(2)
C9 0.093(2) 0.099(2) 0.125(3) -0.040(2) 0.066(2) 0.0046(17)
O14 0.230(15) 0.150(8) 0.124(6) 0.011(6) 0.128(9) 0.075(9)
C37 0.144(3) 0.123(3) 0.0737(18) 0.0342(18) 0.0597(19) 0.030(2)
O8 0.251(12) 0.243(13) 0.163(9) 0.067(8) 0.148(9) 0.029(9)
O18 0.303(12) 0.208(9) 0.105(4) 0.068(5) 0.090(6) 0.176(8)
O7 0.097(4) 0.326(16) 0.207(10) -0.075(9) 0.005(5) -0.004(8)
O11 0.260(14) 0.267(13) 0.261(11) -0.054(9) 0.190(11) 0.053(10)
O19 0.188(6) 0.264(11) 0.059(3) -0.015(4) 0.052(3) -0.033(7)
O5 0.154(5) 0.097(3) 0.257(8) 0.056(4) 0.128(6) 0.011(3)
O15 0.242(8) 0.190(7) 0.197(8) -0.043(6) 0.125(7) -0.024(6)
O6 0.146(9) 0.154(7) 0.092(5) 0.051(5) 0.062(6) 0.064(6)
O9 0.258(15) 0.092(5) 0.096(7) 0.030(4) 0.047(7) -0.041(6)
O12 0.230(11) 0.112(6) 0.162(7) 0.016(5) 0.057(7) -0.020(6)
O10 0.096(5) 0.36(2) 0.114(6) 0.062(9) 0.048(4) -0.040(8)
O17 0.138(6) 0.180(8) 0.121(7) 0.072(7) 0.091(6) 0.054(6)
O13 0.146(6) 0.263(15) 0.282(14) 0.129(11) 0.155(9) 0.074(8)
O20 0.205(11) 0.175(10) 0.259(14) -0.085(9) 0.082(10) -0.077(8)
O16 0.085(4) 0.194(10) 0.124(7) 0.074(6) 0.017(4) 0.036(5)

loop_
_atom_type_symbol
_atom_type_description
_atom_type_scat_dispersion_real
_atom_type_scat_dispersion_imag
_atom_type_scat_source
C C 0.0033 0.0016 'International Tables Vol C Tables 4.2.6.8 and 6.1.1.4'
H H 0.0000 0.0000 'International Tables Vol C Tables 4.2.6.8 and 6.1.1.4'
Cl Cl 0.1484 0.1585 'International Tables Vol C Tables 4.2.6.8 and 6.1.1.4'
Fe Fe 0.3463 0.8444 'International Tables Vol C Tables 4.2.6.8 and 6.1.1.4'
N N 0.0061 0.0033 'International Tables Vol C Tables 4.2.6.8 and 6.1.1.4'
O O 0.0106 0.0060 'International Tables Vol C Tables 4.2.6.8 and 6.1.1.4'

loop_
_exptl_crystal_face_index_h
_exptl_crystal_face_index_k
_exptl_crystal_face_index_l
_exptl_crystal_face_perp_dist
-4 -22 4 0.0532
12 10 10 0.3078
-20 4 20 0.0144
20 -4 -20 0.0288
-12 -10 -10 0.3996
16 -14 -16 0.0332
6 22 -6 0.0773

loop_
_geom_angle_atom_site_label_1
_geom_angle_atom_site_label_2
_geom_angle_atom_site_label_3
_geom_angle
O2 Fe1 O1 99.80(6)
O2 Fe1 N6 73.73(5)
O2 Fe1 N2 93.72(6)
O2 Fe1 N5 147.80(6)
O2 Fe1 N1 95.97(6)
O1 Fe1 N6 102.52(6)
O1 Fe1 N1 144.52(6)
N6 Fe1 N1 112.38(6)
N2 Fe1 O1 73.67(6)
N2 Fe1 N6 166.28(6)
N2 Fe1 N5 118.41(7)
N2 Fe1 N1 73.76(7)
N5 Fe1 O1 88.19(6)
N5 Fe1 N6 74.10(6)
N5 Fe1 N1 95.12(6)
O14 Cl1 O17 105.7(8)
O14 Cl1 O20 105.5(9)
O18 Cl1 O15 107.7(6)
O19 Cl1 O18 111.4(6)
O19 Cl1 O15 107.5(5)
O19 Cl1 O13 116.4(7)
O17 Cl1 O20 100.0(8)
O13 Cl1 O18 108.3(8)
O13 Cl1 O15 105.0(7)
O16 Cl1 O14 119.2(9)
O16 Cl1 O17 108.1(6)
O16 Cl1 O20 116.2(8)
O8 Cl2 O7 102.3(9)
O8 Cl2 O11 118.2(9)
O8 Cl2 O5 88.4(7)
O7 Cl2 O5 104.5(6)
O11 Cl2 O7 127.9(8)
O11 Cl2 O5 107.7(7)
O6 Cl2 O12 95.9(5)
O9 Cl2 O6 132.4(10)
O9 Cl2 O12 98.0(6)
O9 Cl2 O10 115.6(10)
O10 Cl2 O6 107.5(7)
O10 Cl2 O12 96.9(8)
C30 O2 Fe1 118.01(11)
C12 O1 Fe1 116.33(12)
N7 N6 Fe1 114.72(11)
C24 N6 Fe1 121.02(12)
C24 N6 N7 123.96(16)
C36 O4 C38 118.25(17)
C30 N7 N6 114.45(16)
N3 N2 Fe1 114.91(12)
C6 N2 Fe1 122.13(14)
C6 N2 N3 122.83(17)
C12 N3 N2 114.38(18)
C23 N5 Fe1 116.98(12)
C19 N5 Fe1 121.94(16)
C19 N5 C23 119.07(18)
C5 N1 Fe1 115.92(13)
C1 N1 Fe1 123.35(16)
C1 N1 C5 118.99(19)
O2 C30 N7 119.01(15)
O2 C30 C31 119.75(16)
N7 C30 C31 121.23(17)
C18 O3 C37 119.6(2)
C29 N8 C25 117.6(2)
N6 C24 C25 126.21(17)
N6 C24 C23 111.30(17)
C25 C24 C23 122.45(16)
C36 C31 C30 125.22(18)
C36 C31 C32 118.75(17)
C32 C31 C30 116.02(18)
O1 C12 N3 119.26(18)
O1 C12 C13 120.14(17)
N3 C12 C13 120.60(18)
C11 N4 C7 117.7(2)
O4 C36 C31 117.68(16)
O4 C36 C35 123.2(2)
C35 C36 C31 119.1(2)
N8 C25 C24 115.23(17)
N8 C25 C26 122.7(2)
C26 C25 C24 122.1(2)
C33 C32 C31 121.2(2)
N5 C23 C24 115.00(15)
N5 C23 C22 121.3(2)
C22 C23 C24 123.5(2)
C14 C13 C12 115.97(18)
C18 C13 C12 124.8(2)
C18 C13 C14 119.2(2)
N2 C6 C5 112.31(18)
N2 C6 C7 124.07(19)
C7 C6 C5 123.61(18)
C15 C14 C13 120.8(2)
N1 C5 C6 114.83(17)
N1 C5 C4 120.7(2)
C4 C5 C6 124.3(2)
N1 C1 C2 122.2(3)
N4 C7 C6 115.12(19)
N4 C7 C8 122.2(2)
C8 C7 C6 122.6(2)
C34 C35 C36 120.8(2)
N5 C19 C20 122.0(3)
O3 C18 C13 116.90(19)
O3 C18 C17 123.9(2)
C13 C18 C17 119.2(2)
C3 C2 C1 118.7(3)
C21 C22 C23 118.0(3)
C3 C4 C5 119.7(3)
C16 C15 C14 119.6(3)
C34 C33 C32 119.2(2)
C2 C3 C4 119.7(2)
C16 C17 C18 119.7(3)
C33 C34 C35 120.8(2)
C21 C20 C19 119.1(2)
C15 C16 C17 121.5(2)
C20 C21 C22 120.5(2)
N8 C29 C28 123.4(3)
C27 C28 C29 118.3(3)
C27 C26 C25 118.0(3)
C7 C8 C9 117.5(3)
N4 C11 C10 123.9(3)
C28 C27 C26 119.9(3)
C9 C10 C11 118.1(3)
C10 C9 C8 120.6(3)

loop_
_geom_bond_atom_site_label_1
_geom_bond_atom_site_label_2
_geom_bond_distance
Fe1 O2 2.0812(12)
Fe1 O1 2.1151(13)
Fe1 N6 2.1177(15)
Fe1 N2 2.0973(16)
Fe1 N5 2.1041(16)
Fe1 N1 2.1583(16)
Cl1 O14 1.348(8)
Cl1 O18 1.393(6)
Cl1 O19 1.304(5)
Cl1 O15 1.474(7)
Cl1 O17 1.442(6)
Cl1 O13 1.332(8)
Cl1 O20 1.508(8)
Cl1 O16 1.317(8)
Cl2 O8 1.293(8)
Cl2 O7 1.328(8)
Cl2 O11 1.317(8)
Cl2 O5 1.537(6)
Cl2 O6 1.414(7)
Cl2 O9 1.343(9)
Cl2 O12 1.646(8)
Cl2 O10 1.376(9)
O2 C30 1.255(2)
O1 C12 1.244(2)
N6 N7 1.363(2)
N6 C24 1.295(2)
O4 C36 1.355(3)
O4 C38 1.433(3)
N7 C30 1.342(2)
N2 N3 1.363(2)
N2 C6 1.297(2)
N3 C12 1.350(3)
N5 C23 1.348(3)
N5 C19 1.336(3)
N1 C5 1.352(3)
N1 C1 1.345(3)
C30 C31 1.472(2)
O3 C18 1.362(3)
O3 C37 1.439(3)
N8 C25 1.345(3)
N8 C29 1.330(3)
C24 C25 1.475(3)
C24 C23 1.486(3)
C31 C36 1.397(3)
C31 C32 1.400(3)
C12 C13 1.474(3)
N4 C7 1.342(3)
N4 C11 1.337(3)
C36 C35 1.391(3)
C25 C26 1.386(3)
C32 C33 1.380(3)
C23 C22 1.393(3)
C13 C14 1.397(3)
C13 C18 1.395(3)
C6 C5 1.484(3)
C6 C7 1.480(3)
C14 C15 1.371(3)
C5 C4 1.387(3)
C1 C2 1.382(3)
C7 C8 1.381(3)
C35 C34 1.376(4)
C19 C20 1.384(3)
C18 C17 1.398(3)
C2 C3 1.367(4)
C22 C21 1.388(4)
C4 C3 1.374(4)
C15 C16 1.362(4)
C33 C34 1.369(4)
C17 C16 1.377(4)
C20 C21 1.344(4)
C29 C28 1.385(4)
C28 C27 1.361(5)
C26 C27 1.386(4)
C8 C9 1.391(4)
C11 C10 1.354(5)
C10 C9 1.352(5)

loop_
_exptl_oxdiff_crystal_face_indexfrac_h
_exptl_oxdiff_crystal_face_indexfrac_k
_exptl_oxdiff_crystal_face_indexfrac_l
_exptl_oxdiff_crystal_face_x
_exptl_oxdiff_crystal_face_y
_exptl_oxdiff_crystal_face_z
-3.8971 -22.0490 3.6812 -0.1274 -0.8717 -0.4731
11.7116 10.3108 10.0366 0.0020 -0.0009 1.0000
-20.1520 4.1413 20.0215 -0.9896 0.1435 0.0021
20.1520 -4.1413 -20.0215 0.9896 -0.1435 -0.0021
-11.9834 -9.9713 -10.0608 -0.0088 0.0197 -1.0042
15.9428 -14.0558 -15.9489 0.8136 -0.5375 -0.2257
6.0805 22.0097 -6.0326 0.2381 0.8759 0.4750
